data_7237641
loop_
_publ_author_name
'Xu, Yuangang'
'Tian, Lili'
'Li, Dongxue'
'Wang, Pengcheng'
'Lu, Ming'

_publ_section_title
;
 A series of energetic cyclo-pentazolate salts: rapid synthesis,
 characterization, and promising performance
;
_journal_issue 20
_journal_name_full 'Journal of Materials Chemistry A'
_journal_page_first 12468
_journal_paper_doi 10.1039/C9TA01077G
_journal_volume 7
_journal_year 2019
_chemical_formula_moiety 'C H8 N5, N5'
_chemical_formula_sum 'C H8 N10'
_chemical_formula_weight 160.17
_space_group_crystal_system triclinic
_space_group_IT_number 2
_space_group_name_Hall '-P 1'
_space_group_name_H-M_alt 'P -1'
_atom_sites_solution_hydrogens mixed
_atom_sites_solution_primary dual
_audit_creation_date 2018-12-06
_audit_creation_method
;
Olex2 1.2
(compiled 2018.05.29 svn.r3508 for OlexSys, GUI svn.r5506)
;
_audit_update_record
;
2018-12-07 deposited with the CCDC.	2019-03-29 downloaded from the CCDC.
;
_cell_angle_alpha 71.562(4)
_cell_angle_beta 87.896(4)
_cell_angle_gamma 70.411(4)
_cell_formula_units_Z 2
_cell_length_a 6.2136(13)
_cell_length_b 7.7039(16)
_cell_length_c 8.5102(17)
_cell_measurement_reflns_used 1387
_cell_measurement_temperature 173
_cell_measurement_theta_max 26.244
_cell_measurement_theta_min 2.530
_cell_volume 363.00(13)
_computing_cell_refinement 'SAINT v8.34A (Bruker, 2013)'
_computing_data_reduction 'SAINT v8.34A (Bruker, 2013)'
_computing_molecular_graphics 'Olex2 (Dolomanov et al., 2009)'
_computing_publication_material 'Olex2 (Dolomanov et al., 2009)'
_computing_structure_refinement 'ShelXL (Sheldrick, 2015)'
_computing_structure_solution 'ShelXT (Sheldrick, 2015)'
_diffrn_ambient_temperature 173.0
_diffrn_measured_fraction_theta_full 0.987
_diffrn_measured_fraction_theta_max 0.976
_diffrn_measurement_device_type 'Bruker APEX-II CCD'
_diffrn_radiation_type MoK\a
_diffrn_radiation_wavelength 0.71073
_diffrn_reflns_av_R_equivalents 0.0229
_diffrn_reflns_av_unetI/netI 0.0339
_diffrn_reflns_Laue_measured_fraction_full 0.987
_diffrn_reflns_Laue_measured_fraction_max 0.976
_diffrn_reflns_limit_h_max 7
_diffrn_reflns_limit_h_min -6
_diffrn_reflns_limit_k_max 9
_diffrn_reflns_limit_k_min -9
_diffrn_reflns_limit_l_max 10
_diffrn_reflns_limit_l_min -10
_diffrn_reflns_number 3058
_diffrn_reflns_point_group_measured_fraction_full 0.987
_diffrn_reflns_point_group_measured_fraction_max 0.976
_diffrn_reflns_theta_full 25.242
_diffrn_reflns_theta_max 26.599
_diffrn_reflns_theta_min 2.530
_exptl_absorpt_coefficient_mu 0.117
_exptl_absorpt_correction_T_max 0.7454
_exptl_absorpt_correction_T_min 0.6751
_exptl_absorpt_correction_type multi-scan
_exptl_absorpt_process_details
'SADABS-2014/5 (Bruker,2014/5) was used for absorption correction. wR2(int) was 0.0528 before and 0.0391 after correction. The Ratio of minimum to maximum transmission is 0.9057. The \l/2 correction factor is 0.00150.'
_exptl_crystal_colour colourless
_exptl_crystal_colour_primary colourless
_exptl_crystal_density_diffrn 1.465
_exptl_crystal_description block
_exptl_crystal_F_000 168
_exptl_crystal_size_max 0.19
_exptl_crystal_size_mid 0.12
_exptl_crystal_size_min 0.05
_refine_diff_density_max 0.261
_refine_diff_density_min -0.281
_refine_diff_density_rms 0.074
_refine_ls_extinction_method none
_refine_ls_goodness_of_fit_ref 1.139
_refine_ls_hydrogen_treatment mixed
_refine_ls_matrix_type full
_refine_ls_number_parameters 111
_refine_ls_number_reflns 1481
_refine_ls_number_restraints 1
_refine_ls_restrained_S_all 1.138
_refine_ls_R_factor_all 0.0444
_refine_ls_R_factor_gt 0.0388
_refine_ls_shift/su_max 0.000
_refine_ls_shift/su_mean 0.000
_refine_ls_structure_factor_coef Fsqd
_refine_ls_weighting_details 'w=1/[\s^2^(Fo^2^)+(0.0685P)^2^+0.0341P] where P=(Fo^2^+2Fc^2^)/3'
_refine_ls_weighting_scheme calc
_refine_ls_wR_factor_gt 0.1151
_refine_ls_wR_factor_ref 0.1211
_reflns_Friedel_coverage 0.000
_reflns_number_gt 1275
_reflns_number_total 1481
_reflns_threshold_expression 'I > 2\s(I)'
_cod_data_source_file c9ta01077g2.cif
_cod_data_source_block mo_20181168-nlg-303_0m
_cod_database_code 7237641
_shelx_shelxl_version_number 2014/7
_shelx_space_group_comment
;
The symmetry employed for this shelxl refinement is uniquely defined
by the following loop, which should always be used as a source of
symmetry information in preference to the above space-group names.
They are only intended as comments.
;
_shelx_estimated_absorpt_t_max 0.994
_shelx_estimated_absorpt_t_min 0.978
_olex2_refinement_description
;
1. Fixed Uiso
 At 1.2 times of:
  All N(H) groups, All N(H,H) groups
2. Restrained distances
 N6-H6
 0.87 with sigma of 0.02
3.a Rotating group:
 N7(H7A,H7B)
3.b Aromatic/amide H refined with riding coordinates:
 N8(H8)
3.c X=CH2 refined with riding coordinates:
 N10(H10A,H10B)
;
_olex2_submission_special_instructions 'No special instructions were received'

loop_
_space_group_symop_operation_xyz
'x, y, z'
'-x, -y, -z'

loop_
_atom_site_label
_atom_site_type_symbol
_atom_site_fract_x
_atom_site_fract_y
_atom_site_fract_z
_atom_site_U_iso_or_equiv
_atom_site_adp_type
_atom_site_occupancy
_atom_site_site_symmetry_order
_atom_site_calc_flag
_atom_site_refinement_flags_posn
N8 N 0.3034(2) 0.83175(18) 0.42769(13) 0.0254(3) Uani 1 1 d .
H8 H 0.1593 0.8934 0.4391 0.030 Uiso 1 1 calc R
N6 N 0.4116(2) 0.82076(18) 0.68798(14) 0.0265(3) Uani 1 1 d D
N7 N 0.1783(2) 0.90686(18) 0.71139(14) 0.0264(3) Uani 1 1 d .
H7A H 0.1278 0.8196 0.7831 0.032 Uiso 1 1 d GR
H7B H 0.1606 1.0043 0.7509 0.032 Uiso 1 1 d GR
N10 N 0.6782(2) 0.67173(19) 0.53339(15) 0.0321(3) Uani 1 1 d .
H10A H 0.7133 0.6433 0.4412 0.038 Uiso 1 1 calc R
H10B H 0.7849 0.6328 0.6144 0.038 Uiso 1 1 calc R
N9 N 0.3706(2) 0.7922(2) 0.27909(15) 0.0286(3) Uani 1 1 d .
H9A H 0.345(3) 0.901(3) 0.198(2) 0.034 Uiso 1 1 d R
H9B H 0.296(3) 0.730(3) 0.258(2) 0.034 Uiso 1 1 d R
N5 N 0.7059(2) 0.67081(19) 0.99194(15) 0.0314(3) Uani 1 1 d .
N3 N 0.9170(2) 0.55384(19) 1.21610(15) 0.0330(4) Uani 1 1 d .
N4 N 0.7902(2) 0.51471(19) 1.12080(15) 0.0320(3) Uani 1 1 d .
N1 N 0.7801(2) 0.80642(19) 1.00580(16) 0.0363(4) Uani 1 1 d .
N2 N 0.9120(2) 0.7336(2) 1.14510(17) 0.0368(4) Uani 1 1 d .
C1 C 0.4646(2) 0.77300(19) 0.55019(16) 0.0224(3) Uani 1 1 d .
H6 H 0.512(3) 0.758(3) 0.775(2) 0.040(5) Uiso 1 1 d D

loop_
_atom_site_aniso_label
_atom_site_aniso_U_11
_atom_site_aniso_U_22
_atom_site_aniso_U_33
_atom_site_aniso_U_23
_atom_site_aniso_U_13
_atom_site_aniso_U_12
N8 0.0189(6) 0.0328(7) 0.0211(6) -0.0109(5) -0.0020(4) -0.0020(5)
N6 0.0222(7) 0.0332(7) 0.0211(6) -0.0086(5) -0.0037(5) -0.0054(5)
N7 0.0266(7) 0.0274(6) 0.0247(6) -0.0112(5) 0.0011(5) -0.0060(5)
N10 0.0219(7) 0.0407(8) 0.0247(6) -0.0091(5) -0.0046(5) -0.0002(6)
N9 0.0299(7) 0.0343(7) 0.0198(6) -0.0105(5) -0.0006(5) -0.0067(6)
N5 0.0275(7) 0.0384(8) 0.0261(6) -0.0130(5) -0.0039(5) -0.0052(6)
N3 0.0277(7) 0.0387(8) 0.0250(6) -0.0104(5) -0.0042(5) -0.0009(6)
N4 0.0322(7) 0.0298(7) 0.0337(7) -0.0124(5) 0.0019(6) -0.0082(6)
N1 0.0406(8) 0.0302(7) 0.0324(7) -0.0071(5) 0.0022(6) -0.0077(6)
N2 0.0360(8) 0.0457(8) 0.0377(7) -0.0228(6) 0.0036(6) -0.0164(7)
C1 0.0218(7) 0.0205(7) 0.0217(6) -0.0026(5) -0.0028(5) -0.0069(5)

loop_
_atom_type_symbol
_atom_type_description
_atom_type_scat_dispersion_real
_atom_type_scat_dispersion_imag
_atom_type_scat_source
C C 0.0033 0.0016 'International Tables Vol C Tables 4.2.6.8 and 6.1.1.4'
H H 0.0000 0.0000 'International Tables Vol C Tables 4.2.6.8 and 6.1.1.4'
N N 0.0061 0.0033 'International Tables Vol C Tables 4.2.6.8 and 6.1.1.4'

loop_
_geom_angle_atom_site_label_1
_geom_angle_atom_site_label_2
_geom_angle_atom_site_label_3
_geom_angle
N9 N8 H8 121.0
C1 N8 H8 121.0
C1 N8 N9 117.91(12)
N7 N6 H6 119.6(13)
C1 N6 N7 118.75(11)
C1 N6 H6 117.3(13)
N6 N7 H7A 110.4
N6 N7 H7B 110.2
H7A N7 H7B 108.6
H10A N10 H10B 120.0
C1 N10 H10A 120.0
C1 N10 H10B 120.0
N8 N9 H9A 109.7(12)
N8 N9 H9B 109.2(13)
H9A N9 H9B 109.3(17)
N4 N5 N1 108.69(12)
N2 N3 N4 108.36(12)
N5 N4 N3 107.54(13)
N5 N1 N2 107.71(12)
N3 N2 N1 107.69(12)
N8 C1 N6 119.82(13)
N10 C1 N8 119.94(13)
N10 C1 N6 120.22(12)

loop_
_geom_bond_atom_site_label_1
_geom_bond_atom_site_label_2
_geom_bond_distance
N8 H8 0.8800
N8 N9 1.4094(17)
N8 C1 1.3303(17)
N6 N7 1.4137(17)
N6 C1 1.3350(19)
N6 H6 0.878(14)
N7 H7A 0.8890
N7 H7B 0.8889
N10 H10A 0.8800
N10 H10B 0.8800
N10 C1 1.3236(19)
N9 H9A 0.872(19)
N9 H9B 0.828(19)
N5 N4 1.3072(18)
N5 N1 1.3123(19)
N3 N4 1.3153(18)
N3 N2 1.314(2)
N1 N2 1.3168(18)

loop_
_geom_hbond_atom_site_label_D
_geom_hbond_atom_site_label_H
_geom_hbond_atom_site_label_A
_geom_hbond_distance_DH
_geom_hbond_distance_HA
_geom_hbond_distance_DA
_geom_hbond_angle_DHA
N6 H6 N5 0.878(14) 2.040(15) 2.9003(16) 166.3(18)
